data_8102153
loop_
_publ_author_name
'Glatz, Germund'
'Irrgang, Torsten'
'Kempe, Rhett'

_publ_section_title
;
Crystal structure of bis(\m-bromo)-tetrakis(tert-butyl-(4-methyl-
pyridin-2-yl)-amine)-dicopper(I), Cu~2~Br~2~(C~10~H~16~N~2~)~4~
;
_journal_issue 3
_journal_name_full 'Zeitschrift f\"ur Kristallographie - New Crystal Structures'
_journal_page_first 287
_journal_page_last 288
_journal_volume 222
_journal_year 2007
_chemical_formula_structural Cu2Br2(C10H16N2)4
_chemical_formula_sum 'C40 H64 Br2 Cu2 N8'
_chemical_formula_weight 943.89
_chemical_name_systematic
;
bis(\m-bromo)-tetrakis(tert-butyl-(4-methyl-pyridin-2-yl)-amine)-dicopper(I)
;
_space_group_IT_number 15
_symmetry_cell_setting monoclinic
_symmetry_space_group_name_Hall '-C 2yc'
_symmetry_space_group_name_H-M 'C 1 2/c 1'
_atom_sites_solution_hydrogens geom
_atom_sites_solution_primary direct
_atom_sites_solution_secondary difmap
_audit_creation_method SHELXL-97
_cell_angle_alpha 90.00
_cell_angle_beta 96.604(6)
_cell_angle_gamma 90.00
_cell_formula_units_Z 4
_cell_length_a 11.3890(7)
_cell_length_b 16.5070(8)
_cell_length_c 23.7280(19)
_cell_measurement_reflns_used all
_cell_measurement_temperature 191(2)
_cell_volume 4431.2(5)
_computing_data_collection X-AREA-STOE
_computing_structure_refinement 'SHELXL-97 (Sheldrick, 1997)'
_computing_structure_solution SIR-97
_diffrn_ambient_temperature 191(2)
_diffrn_measured_fraction_theta_full 0.982
_diffrn_measured_fraction_theta_max 0.982
_diffrn_measurement_device_type 'Stoe IPDS II'
_diffrn_measurement_method omega
_diffrn_radiation_monochromator graphite
_diffrn_radiation_source 'fine-focus sealed tube'
_diffrn_radiation_type MoK\a
_diffrn_radiation_wavelength 0.71069
_diffrn_reflns_av_R_equivalents 0.0389
_diffrn_reflns_av_sigmaI/netI 0.0752
_diffrn_reflns_limit_h_max 13
_diffrn_reflns_limit_h_min -13
_diffrn_reflns_limit_k_max 20
_diffrn_reflns_limit_k_min -20
_diffrn_reflns_limit_l_max 29
_diffrn_reflns_limit_l_min 0
_diffrn_reflns_number 7862
_diffrn_reflns_theta_full 25.72
_diffrn_reflns_theta_max 25.72
_diffrn_reflns_theta_min 1.73
_exptl_absorpt_coefficient_mu 2.800
_exptl_absorpt_correction_T_max 0.6869
_exptl_absorpt_correction_T_min 0.4433
_exptl_absorpt_correction_type numerical
_exptl_crystal_colour colorless
_exptl_crystal_density_diffrn 1.415
_exptl_crystal_density_method 'not measured'
_exptl_crystal_description prism
_exptl_crystal_F_000 1952
_exptl_crystal_size_max 0.21
_exptl_crystal_size_mid 0.20
_exptl_crystal_size_min 0.18
_refine_diff_density_max 0.830
_refine_diff_density_min -0.248
_refine_diff_density_rms 0.078
_refine_ls_extinction_method none
_refine_ls_goodness_of_fit_ref 0.854
_refine_ls_hydrogen_treatment mixed
_refine_ls_matrix_type full
_refine_ls_number_parameters 251
_refine_ls_number_reflns 4150
_refine_ls_number_restraints 0
_refine_ls_restrained_S_all 0.854
_refine_ls_R_factor_all 0.0776
_refine_ls_R_factor_gt 0.0393
_refine_ls_shift/su_max 1.077
_refine_ls_shift/su_mean 0.016
_refine_ls_structure_factor_coef Fsqd
_refine_ls_weighting_details 'calc w=1/[\s^2^(Fo^2^)+(0.0379P)^2^+0.0000P] where P=(Fo^2^+2Fc^2^)/3'
_refine_ls_weighting_scheme calc
_refine_ls_wR_factor_gt 0.0728
_refine_ls_wR_factor_ref 0.0806
_reflns_number_gt 2654
_reflns_number_total 4150
_reflns_threshold_expression >2sigma(I)
_cod_data_source_file 1267-2048.cff
_cod_data_source_block k384m
_cod_original_sg_symbol_H-M C12/c1
_cod_database_code 8102153
_cell_measurement_2theta_min 3.45
_cell_measurement_2theta_max 51.96

loop_
_symmetry_equiv_pos_as_xyz
'x, y, z'
'-x, y, -z+1/2'
'x+1/2, y+1/2, z'
'-x+1/2, y+1/2, -z+1/2'
'-x, -y, -z'
'x, -y, z-1/2'
'-x+1/2, -y+1/2, -z'
'x+1/2, -y+1/2, z-1/2'

loop_
_atom_site_label
_atom_site_type_symbol
_atom_site_fract_x
_atom_site_fract_y
_atom_site_fract_z
_atom_site_U_iso_or_equiv
_atom_site_adp_type
_atom_site_occupancy
_atom_site_symmetry_multiplicity
_atom_site_Wyckoff_symbol
_atom_site_calc_flag
_atom_site_refinement_flags
_atom_site_disorder_assembly
_atom_site_disorder_group
C1 C 0.8943(4) 0.8414(3) 0.18569(16) 0.0412(11) Uani 1 8 f d . . .
H1 H 0.8294 0.8747 0.1925 0.049 Uiso 1 8 f calc R . .
C2 C 0.8756(4) 0.7599(3) 0.18148(16) 0.0441(11) Uani 1 8 f d . . .
H2 H 0.7999 0.7377 0.1853 0.053 Uiso 1 8 f calc R . .
C3 C 0.9689(4) 0.7101(3) 0.17156(16) 0.0390(10) Uani 1 8 f d . . .
C4 C 1.0757(4) 0.7455(2) 0.16642(16) 0.0367(10) Uani 1 8 f d . . .
H4 H 1.1410 0.7126 0.1595 0.044 Uiso 1 8 f calc R . .
C5 C 1.0901(4) 0.8295(2) 0.17115(15) 0.0347(9) Uani 1 8 f d . . .
C6 C 1.3114(4) 0.8361(3) 0.16395(19) 0.0448(11) Uani 1 8 f d . . .
C7 C 1.3936(4) 0.9088(3) 0.1667(2) 0.0604(14) Uani 1 8 f d . . .
H7A H 1.3693 0.9452 0.1348 0.091 Uiso 1 8 f calc R . .
H7B H 1.4748 0.8904 0.1645 0.091 Uiso 1 8 f calc R . .
H7C H 1.3898 0.9377 0.2025 0.091 Uiso 1 8 f calc R . .
C8 C 1.3505(4) 0.7798(3) 0.2136(2) 0.0655(15) Uani 1 8 f d . . .
H8A H 1.3531 0.8101 0.2493 0.098 Uiso 1 8 f calc R . .
H8B H 1.4293 0.7583 0.2096 0.098 Uiso 1 8 f calc R . .
H8C H 1.2942 0.7349 0.2140 0.098 Uiso 1 8 f calc R . .
C9 C 1.3177(5) 0.7923(3) 0.1077(2) 0.0660(15) Uani 1 8 f d . . .
H9A H 1.2682 0.7436 0.1063 0.099 Uiso 1 8 f calc R . .
H9B H 1.3997 0.7769 0.1044 0.099 Uiso 1 8 f calc R . .
H9C H 1.2891 0.8284 0.0763 0.099 Uiso 1 8 f calc R . .
C10 C 0.9539(5) 0.6197(3) 0.1681(2) 0.0557(13) Uani 1 8 f d . . .
H10A H 0.9178 0.6048 0.1300 0.084 Uiso 1 8 f calc R . .
H10B H 0.9029 0.6019 0.1963 0.084 Uiso 1 8 f calc R . .
H10C H 1.0314 0.5936 0.1757 0.084 Uiso 1 8 f calc R . .
C11 C 1.0995(4) 1.1304(3) 0.12470(17) 0.0438(11) Uani 1 8 f d . . .
H11 H 1.1550 1.1344 0.1577 0.053 Uiso 1 8 f calc R . .
C12 C 1.1131(4) 1.1818(3) 0.08022(18) 0.0489(12) Uani 1 8 f d . . .
H12 H 1.1744 1.2211 0.0830 0.059 Uiso 1 8 f calc R . .
C13 C 1.0351(4) 1.1744(3) 0.03148(17) 0.0477(12) Uani 1 8 f d . . .
C14 C 0.9469(4) 1.1185(3) 0.03018(17) 0.0482(12) Uani 1 8 f d . . .
H14 H 0.8928 1.1126 -0.0032 0.058 Uiso 1 8 f calc R . .
C15 C 0.9349(4) 1.0693(3) 0.07778(17) 0.0460(11) Uani 1 8 f d . . .
C16 C 0.7306(4) 1.0080(3) 0.04810(18) 0.0506(12) Uani 1 8 f d . . .
C17 C 0.7391(5) 0.9786(3) -0.0120(2) 0.0704(16) Uani 1 8 f d . . .
H17A H 0.7824 1.0185 -0.0322 0.106 Uiso 1 8 f calc R . .
H17B H 0.6594 0.9716 -0.0318 0.106 Uiso 1 8 f calc R . .
H17C H 0.7810 0.9267 -0.0107 0.106 Uiso 1 8 f calc R . .
C18 C 0.6651(5) 0.9447(4) 0.0789(2) 0.0746(17) Uani 1 8 f d . . .
H18A H 0.7087 0.8935 0.0802 0.112 Uiso 1 8 f calc R . .
H18B H 0.5859 0.9367 0.0588 0.112 Uiso 1 8 f calc R . .
H18C H 0.6585 0.9632 0.1177 0.112 Uiso 1 8 f calc R . .
C19 C 0.6674(5) 1.0883(3) 0.0476(2) 0.0670(15) Uani 1 8 f d . . .
H19A H 0.6651 1.1069 0.0867 0.101 Uiso 1 8 f calc R . .
H19B H 0.5866 1.0820 0.0290 0.101 Uiso 1 8 f calc R . .
H19C H 0.7095 1.1281 0.0268 0.101 Uiso 1 8 f calc R . .
C20 C 1.0488(5) 1.2263(3) -0.0199(2) 0.0704(16) Uani 1 8 f d . . .
H20A H 1.0453 1.1919 -0.0537 0.106 Uiso 1 8 f calc R . .
H20B H 1.1251 1.2543 -0.0144 0.106 Uiso 1 8 f calc R . .
H20C H 0.9848 1.2662 -0.0248 0.106 Uiso 1 8 f calc R . .
N1 N 0.9984(3) 0.8778(2) 0.18092(12) 0.0362(8) Uani 1 8 f d . . .
N2 N 1.1936(3) 0.8691(2) 0.16730(17) 0.0482(10) Uani 1 8 f d . . .
N3 N 1.0134(3) 1.0752(2) 0.12470(13) 0.0390(8) Uani 1 8 f d . . .
N4 N 0.8493(4) 1.0128(3) 0.0799(2) 0.0681(15) Uani 1 8 f d . . .
Cu1 Cu 1.01025(5) 0.99989(3) 0.19253(2) 0.04087(15) Uani 1 8 f d . . .
Br1 Br 1.18162(4) 1.04016(3) 0.264189(17) 0.04020(13) Uani 1 8 f d . . .
H2N H 1.193(3) 0.916(3) 0.1808(15) 0.029(11) Uiso 1 8 f d . . .
H4N H 0.850(4) 0.996(3) 0.106(2) 0.047(16) Uiso 1 8 f d . . .

loop_
_atom_site_aniso_label
_atom_site_aniso_U_11
_atom_site_aniso_U_22
_atom_site_aniso_U_33
_atom_site_aniso_U_23
_atom_site_aniso_U_13
_atom_site_aniso_U_12
C1 0.039(3) 0.044(3) 0.040(2) -0.0084(19) 0.0023(19) -0.003(2)
C2 0.045(3) 0.047(3) 0.041(2) -0.008(2) 0.007(2) -0.015(2)
C3 0.049(3) 0.039(3) 0.030(2) -0.0058(18) 0.0071(19) -0.008(2)
C4 0.042(3) 0.030(2) 0.039(2) -0.0054(18) 0.0089(18) 0.000(2)
C5 0.041(3) 0.033(2) 0.030(2) -0.0019(17) 0.0050(18) -0.001(2)
C6 0.041(3) 0.039(3) 0.057(3) -0.003(2) 0.013(2) -0.003(2)
C7 0.052(3) 0.051(3) 0.081(3) -0.005(3) 0.020(3) -0.010(3)
C8 0.051(3) 0.063(4) 0.080(4) 0.015(3) -0.003(3) -0.010(3)
C9 0.068(4) 0.065(4) 0.069(3) -0.015(3) 0.027(3) -0.004(3)
C10 0.063(3) 0.040(3) 0.067(3) -0.007(2) 0.017(3) -0.008(2)
C11 0.048(3) 0.047(3) 0.036(2) 0.003(2) 0.003(2) -0.001(2)
C12 0.054(3) 0.048(3) 0.045(3) 0.003(2) 0.010(2) -0.004(2)
C13 0.050(3) 0.056(3) 0.039(2) 0.008(2) 0.011(2) 0.013(3)
C14 0.042(3) 0.064(3) 0.038(2) 0.002(2) 0.002(2) 0.002(2)
C15 0.046(3) 0.054(3) 0.038(2) 0.003(2) 0.004(2) 0.001(2)
C16 0.049(3) 0.055(3) 0.045(2) -0.010(2) -0.006(2) 0.000(3)
C17 0.071(4) 0.079(5) 0.059(3) -0.025(3) -0.005(3) 0.014(3)
C18 0.063(4) 0.082(5) 0.073(3) -0.003(3) -0.016(3) -0.025(3)
C19 0.060(4) 0.067(4) 0.076(3) -0.024(3) 0.015(3) 0.003(3)
C20 0.081(4) 0.080(4) 0.051(3) 0.024(3) 0.013(3) 0.006(3)
N1 0.044(2) 0.032(2) 0.0324(18) -0.0034(14) 0.0021(15) 0.0009(17)
N2 0.044(3) 0.030(2) 0.073(3) -0.012(2) 0.0157(19) -0.0046(19)
N3 0.041(2) 0.041(2) 0.0345(18) 0.0022(15) 0.0018(15) -0.0021(18)
N4 0.061(3) 0.092(4) 0.046(3) 0.022(3) -0.014(2) -0.024(3)
Cu1 0.0479(3) 0.0347(3) 0.0396(3) 0.0019(2) 0.0033(2) -0.0011(3)
Br1 0.0428(2) 0.0393(2) 0.0383(2) -0.0012(2) 0.00388(16) -0.0073(2)

loop_
_atom_type_symbol
_atom_type_description
_atom_type_scat_dispersion_real
_atom_type_scat_dispersion_imag
_atom_type_scat_source
C C 0.0033 0.0016 'International Tables Vol C Tables 4.2.6.8 and 6.1.1.4'
H H 0.0000 0.0000 'International Tables Vol C Tables 4.2.6.8 and 6.1.1.4'
N N 0.0061 0.0033 'International Tables Vol C Tables 4.2.6.8 and 6.1.1.4'
Cu Cu 0.3201 1.2651 'International Tables Vol C Tables 4.2.6.8 and 6.1.1.4'
Br Br -0.2901 2.4595 'International Tables Vol C Tables 4.2.6.8 and 6.1.1.4'
Li Li -0.0003 0.0001 'International Tables Vol C Tables 4.2.6.8 and 6.1.1.4'

loop_
_geom_angle_atom_site_label_1
_geom_angle_atom_site_label_2
_geom_angle_atom_site_label_3
_geom_angle
_geom_angle_site_symmetry_1
_geom_angle_site_symmetry_3
_geom_angle_publ_flag
N1 C1 C2 124.5(4) . . ?
C1 C2 C3 118.7(4) . . ?
C4 C3 C2 118.0(4) . . ?
C4 C3 C10 121.0(4) . . ?
C2 C3 C10 120.9(4) . . ?
C3 C4 C5 120.9(4) . . ?
N1 C5 N2 114.8(4) . . ?
N1 C5 C4 120.8(4) . . ?
N2 C5 C4 124.4(4) . . ?
N2 C6 C7 105.6(4) . . ?
N2 C6 C8 111.9(4) . . ?
C7 C6 C8 108.9(4) . . ?
N2 C6 C9 111.1(4) . . ?
C7 C6 C9 108.7(4) . . ?
C8 C6 C9 110.4(4) . . ?
N3 C11 C12 124.5(4) . . ?
C11 C12 C13 118.0(4) . . ?
C14 C13 C12 118.7(4) . . ?
C14 C13 C20 120.6(4) . . ?
C12 C13 C20 120.6(5) . . ?
C13 C14 C15 120.8(4) . . ?
N3 C15 N4 115.6(4) . . ?
N3 C15 C14 120.2(4) . . ?
N4 C15 C14 124.2(4) . . ?
N4 C16 C19 111.5(4) . . ?
N4 C16 C17 110.1(4) . . ?
C19 C16 C17 110.8(4) . . ?
N4 C16 C18 105.3(4) . . ?
C19 C16 C18 110.3(4) . . ?
C17 C16 C18 108.7(4) . . ?
C1 N1 C5 117.1(4) . . ?
C1 N1 Cu1 118.5(3) . . ?
C5 N1 Cu1 124.4(3) . . ?
C5 N2 C6 129.4(4) . . ?
C11 N3 C15 117.7(4) . . ?
C11 N3 Cu1 119.7(3) . . ?
C15 N3 Cu1 122.5(3) . . ?
C15 N4 C16 129.9(5) . . ?
N1 Cu1 N3 120.26(13) . . ?
N1 Cu1 Br1 112.69(9) . . ?
N3 Cu1 Br1 106.78(10) . . ?
N1 Cu1 Br1 105.08(10) . 2_755 ?
N3 Cu1 Br1 104.34(10) . 2_755 ?
Br1 Cu1 Br1 106.60(2) . 2_755 ?
N1 Cu1 Cu1 96.99(8) . 2_755 ?
N3 Cu1 Cu1 142.26(10) . 2_755 ?
Br1 Cu1 Cu1 58.81(2) . 2_755 ?
Br1 Cu1 Cu1 56.02(2) 2_755 2_755 ?
Cu1 Br1 Cu1 65.16(2) . 2_755 ?

loop_
_geom_bond_atom_site_label_1
_geom_bond_atom_site_label_2
_geom_bond_distance
_geom_bond_site_symmetry_2
_geom_bond_publ_flag
C1 N1 1.345(5) . ?
C1 C2 1.364(6) . ?
C2 C3 1.385(6) . ?
C3 C4 1.367(6) . ?
C3 C10 1.503(6) . ?
C4 C5 1.400(5) . ?
C5 N1 1.355(5) . ?
C5 N2 1.360(5) . ?
C6 N2 1.459(6) . ?
C6 C7 1.518(6) . ?
C6 C8 1.527(6) . ?
C6 C9 1.527(6) . ?
C11 N3 1.339(5) . ?
C11 C12 1.377(6) . ?
C12 C13 1.380(6) . ?
C13 C14 1.362(6) . ?
C13 C20 1.511(6) . ?
C14 C15 1.411(6) . ?
C15 N3 1.349(5) . ?
C15 N4 1.354(6) . ?
C16 N4 1.472(6) . ?
C16 C19 1.508(7) . ?
C16 C17 1.519(6) . ?
C16 C18 1.519(7) . ?
N1 Cu1 2.037(3) . ?
N3 Cu1 2.037(3) . ?
Cu1 Br1 2.5257(7) . ?
Cu1 Br1 2.6054(7) 2_755 ?
Cu1 Cu1 2.7640(10) 2_755 ?
Br1 Cu1 2.6054(7) 2_755 ?
